data_7223494
loop_
_publ_author_name
'Barman, Milan Kumar'
'Nembenna, Sharanappa'

_publ_section_title
;
 Mixed guanidinato-amido Ge(IV) and Sn(IV) complexes with Ge=E (E = S, Se)
 double bond and SnS4, Sn2Se2 rings&#x2020;
;
_journal_name_full 'RSC Adv.'
_journal_paper_doi 10.1039/C5RA24280K
_journal_year 2015
_chemical_formula_sum 'C71 H104 Ge2 N8 S2 Si4'
_chemical_formula_weight 1391.28
_space_group_crystal_system monoclinic
_space_group_IT_number 15
_space_group_name_Hall '-C 2yc'
_space_group_name_H-M_alt 'C 1 2/c 1'
_symmetry_space_group_name_Hall '-C 2yc'
_symmetry_space_group_name_H-M 'C 1 2/c 1'
_atom_sites_solution_hydrogens geom
_audit_creation_method SHELXL-2014/7
_audit_update_record
;
2015-11-11 deposited with the CCDC.
2015-12-15 downloaded from the CCDC.
;
_cell_angle_alpha 90.000(5)
_cell_angle_beta 131.927(5)
_cell_angle_gamma 90.000(5)
_cell_formula_units_Z 4
_cell_length_a 37.184(5)
_cell_length_b 10.465(5)
_cell_length_c 26.604(5)
_cell_measurement_temperature 100(2)
_cell_volume 7702(4)
_computing_structure_refinement 'SHELXL-2014/7 (Sheldrick, 2014)'
_diffrn_ambient_temperature 100(2)
_diffrn_measured_fraction_theta_full 0.998
_diffrn_measured_fraction_theta_max 0.996
_diffrn_radiation_type MoK\a
_diffrn_radiation_wavelength 0.71069
_diffrn_reflns_av_R_equivalents 0.0637
_diffrn_reflns_av_unetI/netI 0.0822
_diffrn_reflns_laue_measured_fraction_full 0.998
_diffrn_reflns_laue_measured_fraction_max 0.996
_diffrn_reflns_limit_h_max 44
_diffrn_reflns_limit_h_min -44
_diffrn_reflns_limit_k_max 12
_diffrn_reflns_limit_k_min -6
_diffrn_reflns_limit_l_max 31
_diffrn_reflns_limit_l_min -31
_diffrn_reflns_number 20925
_diffrn_reflns_point_group_measured_fraction_full 0.998
_diffrn_reflns_point_group_measured_fraction_max 0.996
_diffrn_reflns_theta_full 25.240
_diffrn_reflns_theta_max 25.329
_diffrn_reflns_theta_min 1.472
_exptl_absorpt_coefficient_mu 0.940
_exptl_crystal_density_diffrn 1.200
_exptl_crystal_F_000 2952
_refine_diff_density_max 1.109
_refine_diff_density_min -0.698
_refine_diff_density_rms 0.135
_refine_ls_extinction_method none
_refine_ls_goodness_of_fit_ref 1.075
_refine_ls_hydrogen_treatment constr
_refine_ls_matrix_type full
_refine_ls_number_parameters 411
_refine_ls_number_reflns 7025
_refine_ls_number_restraints 12
_refine_ls_restrained_S_all 1.075
_refine_ls_R_factor_all 0.0920
_refine_ls_R_factor_gt 0.0622
_refine_ls_shift/su_max 0.000
_refine_ls_shift/su_mean 0.000
_refine_ls_structure_factor_coef Fsqd
_refine_ls_weighting_details 'w=1/[\s^2^(Fo^2^)+(0.0903P)^2^+28.6217P] where P=(Fo^2^+2Fc^2^)/3'
_refine_ls_weighting_scheme calc
_refine_ls_wR_factor_gt 0.1663
_refine_ls_wR_factor_ref 0.1882
_reflns_Friedel_coverage 0.000
_reflns_number_gt 5037
_reflns_number_total 7025
_reflns_threshold_expression 'I > 2\s(I)'
_cod_data_source_file c5ra24280k2.cif
_cod_data_source_block shelx
_cod_database_code 7223494
_shelx_shelxl_version_number 2014/7
_shelx_space_group_comment
;
The symmetry employed for this shelxl refinement is uniquely defined
by the following loop, which should always be used as a source of
symmetry information in preference to the above space-group names.
They are only intended as comments.
;

loop_
_space_group_symop_operation_xyz
'x, y, z'
'-x, y, -z+1/2'
'x+1/2, y+1/2, z'
'-x+1/2, y+1/2, -z+1/2'
'-x, -y, -z'
'x, -y, z-1/2'
'-x+1/2, -y+1/2, -z'
'x+1/2, -y+1/2, z-1/2'

loop_
_atom_site_label
_atom_site_type_symbol
_atom_site_fract_x
_atom_site_fract_y
_atom_site_fract_z
_atom_site_U_iso_or_equiv
_atom_site_adp_type
_atom_site_occupancy
_atom_site_site_symmetry_order
_atom_site_calc_flag
_atom_site_refinement_flags_posn
_atom_site_refinement_flags_adp
_atom_site_refinement_flags_occupancy
Ge1 Ge 0.35273(2) 0.18460(5) 0.96552(3) 0.01878(17) Uani 1 1 d . . .
S1 S 0.30435(5) 0.32980(12) 0.93711(7) 0.0275(3) Uani 1 1 d . . .
Si2 Si 0.40212(6) 0.29306(14) 0.91701(8) 0.0268(4) Uani 1 1 d . . .
Si1 Si 0.46117(5) 0.25798(16) 1.06743(8) 0.0313(4) Uani 1 1 d . . .
N3 N 0.32865(15) -0.1636(4) 0.9724(2) 0.0208(9) Uani 1 1 d . . .
C1 C 0.33940(16) -0.0402(5) 0.9718(2) 0.0188(10) Uani 1 1 d . . .
N2 N 0.32831(14) 0.0213(4) 0.9183(2) 0.0192(9) Uani 1 1 d . . .
C7 C 0.40370(19) 0.0131(5) 1.1429(3) 0.0245(11) Uani 1 1 d . . .
N1 N 0.36266(14) 0.0443(4) 1.0239(2) 0.0186(9) Uani 1 1 d . . .
C2 C 0.36117(18) 0.0392(5) 1.0766(3) 0.0217(11) Uani 1 1 d . . .
C3 C 0.31730(19) 0.0600(5) 1.0616(3) 0.0269(12) Uani 1 1 d . . .
C9 C 0.32368(19) -0.0374(5) 0.8656(3) 0.0236(11) Uani 1 1 d . . .
C14 C 0.3638(2) -0.0985(5) 0.8812(3) 0.0276(12) Uani 1 1 d . . .
C18 C 0.28408(19) -0.2196(5) 0.9078(3) 0.0250(11) Uani 1 1 d . . .
H18 H 0.2667 -0.1472 0.8750 0.030 Uiso 1 1 calc R U .
N4 N 0.40837(15) 0.2287(4) 0.9836(2) 0.0247(10) Uani 1 1 d . . .
C10 C 0.2793(2) -0.0274(5) 0.7991(3) 0.0273(12) Uani 1 1 d . . .
C22 C 0.3825(2) -0.3553(5) 1.0316(3) 0.0354(14) Uani 1 1 d . . .
H22A H 0.3581 -0.4231 1.0084 0.053 Uiso 1 1 calc R U .
H22B H 0.4109 -0.3843 1.0770 0.053 Uiso 1 1 calc R U .
H22C H 0.3921 -0.3349 1.0059 0.053 Uiso 1 1 calc R U .
C19 C 0.2921(2) -0.3200(5) 0.8747(3) 0.0337(13) Uani 1 1 d . . .
H19A H 0.3190 -0.2938 0.8782 0.051 Uiso 1 1 calc R U .
H19B H 0.2627 -0.3287 0.8270 0.051 Uiso 1 1 calc R U .
H19C H 0.2998 -0.4022 0.8976 0.051 Uiso 1 1 calc R U .
C21 C 0.3616(2) -0.2362(5) 1.0370(3) 0.0268(12) Uani 1 1 d . . .
H21 H 0.3897 -0.1785 1.0695 0.032 Uiso 1 1 calc R U .
C13 C 0.3578(2) -0.1514(5) 0.8280(3) 0.0390(15) Uani 1 1 d . . .
H13 H 0.3843 -0.1926 0.8370 0.047 Uiso 1 1 calc R U .
C11 C 0.2755(2) -0.0834(5) 0.7477(3) 0.0365(14) Uani 1 1 d . . .
H11 H 0.2457 -0.0783 0.7022 0.044 Uiso 1 1 calc R U .
C8 C 0.45029(19) -0.0171(6) 1.1599(3) 0.0311(13) Uani 1 1 d . . .
H8A H 0.4444 -0.0233 1.1182 0.047 Uiso 1 1 calc R U .
H8B H 0.4630 -0.0986 1.1842 0.047 Uiso 1 1 calc R U .
H8C H 0.4738 0.0509 1.1885 0.047 Uiso 1 1 calc R U .
C4 C 0.3187(2) 0.0597(5) 1.1153(3) 0.0357(14) Uani 1 1 d . . .
H4 H 0.2898 0.0765 1.1065 0.043 Uiso 1 1 calc R U .
C6 C 0.4029(2) 0.0120(6) 1.1940(3) 0.0365(14) Uani 1 1 d . . .
H6 H 0.4318 -0.0055 1.2390 0.044 Uiso 1 1 calc R U .
C29 C 0.3466(2) 0.2366(5) 0.8331(3) 0.0358(14) Uani 1 1 d . . .
H29A H 0.3494 0.1449 0.8287 0.054 Uiso 1 1 calc R U .
H29B H 0.3424 0.2832 0.7976 0.054 Uiso 1 1 calc R U .
H29C H 0.3185 0.2516 0.8286 0.054 Uiso 1 1 calc R U .
C16 C 0.2376(2) 0.0429(5) 0.7827(3) 0.0357(14) Uani 1 1 d . . .
H16A H 0.2270 -0.0010 0.8035 0.054 Uiso 1 1 calc R U .
H16B H 0.2108 0.0454 0.7336 0.054 Uiso 1 1 calc R U .
H16C H 0.2475 0.1303 0.8002 0.054 Uiso 1 1 calc R U .
C24 C 0.4454(2) 0.2932(5) 1.1193(3) 0.0351(14) Uani 1 1 d . . .
H24A H 0.4295 0.3767 1.1064 0.053 Uiso 1 1 calc R U .
H24B H 0.4749 0.2943 1.1672 0.053 Uiso 1 1 calc R U .
H24C H 0.4234 0.2271 1.1115 0.053 Uiso 1 1 calc R U .
C17 C 0.2698(2) 0.0797(5) 0.9908(3) 0.0342(13) Uani 1 1 d . . .
H17A H 0.2720 0.1547 0.9710 0.051 Uiso 1 1 calc R U .
H17B H 0.2442 0.0930 0.9918 0.051 Uiso 1 1 calc R U .
H17C H 0.2623 0.0041 0.9635 0.051 Uiso 1 1 calc R U .
C28 C 0.3976(2) 0.4714(5) 0.9125(3) 0.0363(14) Uani 1 1 d . . .
H28A H 0.3705 0.4981 0.9084 0.055 Uiso 1 1 calc R U .
H28B H 0.3923 0.5014 0.8732 0.055 Uiso 1 1 calc R U .
H28C H 0.4277 0.5081 0.9537 0.055 Uiso 1 1 calc R U .
C5 C 0.3606(2) 0.0360(6) 1.1805(3) 0.0412(15) Uani 1 1 d . . .
H5 H 0.3605 0.0361 1.2162 0.049 Uiso 1 1 calc R U .
C20 C 0.2498(2) -0.2719(6) 0.9158(3) 0.0425(15) Uani 1 1 d . . .
H20A H 0.2631 -0.3513 0.9420 0.064 Uiso 1 1 calc R U .
H20B H 0.2182 -0.2891 0.8711 0.064 Uiso 1 1 calc R U .
H20C H 0.2462 -0.2090 0.9394 0.064 Uiso 1 1 calc R U .
C15 C 0.4115(2) -0.1049(5) 0.9516(3) 0.0350(14) Uani 1 1 d . . .
H15A H 0.4232 -0.0180 0.9690 0.052 Uiso 1 1 calc R U .
H15B H 0.4347 -0.1499 0.9518 0.052 Uiso 1 1 calc R U .
H15C H 0.4080 -0.1508 0.9802 0.052 Uiso 1 1 calc R U .
C25 C 0.5040(2) 0.1210(7) 1.1014(3) 0.0443(16) Uani 1 1 d . . .
H25A H 0.4873 0.0412 1.0939 0.066 Uiso 1 1 calc R U .
H25B H 0.5312 0.1331 1.1499 0.066 Uiso 1 1 calc R U .
H25C H 0.5161 0.1167 1.0780 0.066 Uiso 1 1 calc R U .
C12 C 0.3137(3) -0.1452(6) 0.7618(3) 0.0435(17) Uani 1 1 d . . .
H12 H 0.3101 -0.1839 0.7264 0.052 Uiso 1 1 calc R U .
C27 C 0.4550(2) 0.2419(6) 0.9276(3) 0.0443(16) Uani 1 1 d . . .
H27A H 0.4851 0.2666 0.9725 0.067 Uiso 1 1 calc R U .
H27B H 0.4534 0.2833 0.8931 0.067 Uiso 1 1 calc R U .
H27C H 0.4543 0.1489 0.9226 0.067 Uiso 1 1 calc R U .
C23 C 0.3419(2) -0.2691(6) 1.0703(3) 0.0405(15) Uani 1 1 d . . .
H23A H 0.3240 -0.1959 1.0670 0.061 Uiso 1 1 calc R U .
H23B H 0.3688 -0.2898 1.1180 0.061 Uiso 1 1 calc R U .
H23C H 0.3203 -0.3430 1.0475 0.061 Uiso 1 1 calc R U .
C26 C 0.4953(2) 0.4038(7) 1.0781(3) 0.0508(18) Uani 1 1 d . . .
H26A H 0.5046 0.3938 1.0515 0.076 Uiso 1 1 calc R U .
H26B H 0.5243 0.4142 1.1259 0.076 Uiso 1 1 calc R U .
H26C H 0.4746 0.4793 1.0624 0.076 Uiso 1 1 calc R U .
C31 C 0.4225(8) 0.634(3) 0.2608(7) 0.248(15) Uani 1 1 d . . .
C32 C 0.3718(9) 0.387(2) 0.1733(11) 0.183(8) Uani 1 1 d . U .
C33 C 0.3540(5) 0.473(3) 0.1927(8) 0.264(15) Uani 1 1 d . . .
C35 C 0.4685(4) 0.6868(11) 0.2907(5) 0.122(5) Uani 1 1 d . . .
H35A H 0.4724 0.7769 0.2926 0.147 Uiso 1 1 calc R U .
H35B H 0.4950 0.6319 0.3088 0.147 Uiso 1 1 calc R U .
C36 C 0.4348(10) 0.474(2) 0.2286(9) 0.269(17) Uani 1 1 d . . .
C34 C 0.4117(6) 0.5339(16) 0.2271(8) 0.129(5) Uani 1 1 d . U .
C37 C 0.3878(7) 0.6199(19) 0.2380(10) 0.061(5) Uani 0.5 1 d . . P

loop_
_atom_site_aniso_label
_atom_site_aniso_U_11
_atom_site_aniso_U_22
_atom_site_aniso_U_33
_atom_site_aniso_U_23
_atom_site_aniso_U_13
_atom_site_aniso_U_12
Ge1 0.0191(3) 0.0149(3) 0.0224(3) 0.0007(2) 0.0139(2) -0.0006(2)
S1 0.0275(7) 0.0175(7) 0.0359(8) 0.0029(5) 0.0206(7) 0.0038(5)
Si2 0.0298(8) 0.0227(8) 0.0350(9) 0.0044(6) 0.0246(8) 0.0006(6)
Si1 0.0230(8) 0.0350(9) 0.0322(9) 0.0014(7) 0.0170(7) -0.0067(7)
N3 0.022(2) 0.014(2) 0.027(2) -0.0004(17) 0.016(2) -0.0006(17)
C1 0.012(2) 0.021(3) 0.024(3) 0.002(2) 0.013(2) 0.0039(19)
N2 0.020(2) 0.017(2) 0.019(2) -0.0011(16) 0.0122(19) -0.0008(17)
C7 0.031(3) 0.019(3) 0.031(3) -0.002(2) 0.024(3) -0.003(2)
N1 0.020(2) 0.017(2) 0.021(2) 0.0015(16) 0.015(2) 0.0005(17)
C2 0.025(3) 0.020(3) 0.025(3) -0.002(2) 0.019(2) -0.003(2)
C3 0.028(3) 0.020(3) 0.039(3) -0.001(2) 0.025(3) -0.001(2)
C9 0.032(3) 0.017(3) 0.024(3) 0.000(2) 0.020(3) -0.004(2)
C14 0.037(3) 0.018(3) 0.038(3) -0.003(2) 0.029(3) -0.007(2)
C18 0.026(3) 0.018(3) 0.028(3) 0.003(2) 0.017(3) -0.004(2)
N4 0.022(2) 0.024(2) 0.031(3) 0.0032(19) 0.020(2) -0.0024(18)
C10 0.035(3) 0.012(3) 0.031(3) -0.001(2) 0.020(3) -0.006(2)
C22 0.040(3) 0.018(3) 0.032(3) 0.003(2) 0.018(3) 0.006(2)
C19 0.049(4) 0.020(3) 0.029(3) -0.004(2) 0.025(3) -0.004(3)
C21 0.033(3) 0.021(3) 0.025(3) 0.008(2) 0.019(3) 0.004(2)
C13 0.060(4) 0.027(3) 0.058(4) -0.009(3) 0.050(4) -0.008(3)
C11 0.052(4) 0.028(3) 0.027(3) -0.005(2) 0.025(3) -0.014(3)
C8 0.025(3) 0.039(3) 0.021(3) 0.002(2) 0.012(3) 0.001(2)
C4 0.043(4) 0.026(3) 0.060(4) -0.007(3) 0.044(4) -0.003(3)
C6 0.042(4) 0.040(3) 0.029(3) -0.005(3) 0.024(3) -0.002(3)
C29 0.049(4) 0.027(3) 0.039(3) 0.003(3) 0.033(3) -0.004(3)
C16 0.035(3) 0.026(3) 0.026(3) 0.003(2) 0.012(3) 0.000(2)
C24 0.034(3) 0.027(3) 0.034(3) -0.007(2) 0.019(3) -0.009(2)
C17 0.032(3) 0.028(3) 0.050(4) 0.001(3) 0.031(3) 0.000(2)
C28 0.043(4) 0.025(3) 0.044(4) 0.003(3) 0.031(3) -0.002(3)
C5 0.061(4) 0.041(4) 0.045(4) -0.008(3) 0.046(4) -0.009(3)
C20 0.038(4) 0.043(4) 0.052(4) -0.004(3) 0.032(3) -0.013(3)
C15 0.034(3) 0.029(3) 0.051(4) 0.005(3) 0.032(3) 0.005(2)
C25 0.025(3) 0.063(4) 0.040(4) 0.015(3) 0.020(3) 0.010(3)
C12 0.078(5) 0.031(3) 0.049(4) -0.015(3) 0.054(4) -0.020(3)
C27 0.045(4) 0.050(4) 0.056(4) 0.010(3) 0.041(4) 0.011(3)
C23 0.064(4) 0.034(3) 0.037(3) 0.006(3) 0.039(3) -0.002(3)
C26 0.036(4) 0.057(4) 0.043(4) -0.003(3) 0.020(3) -0.024(3)
C31 0.22(2) 0.32(3) 0.054(8) 0.038(12) 0.032(12) -0.17(2)
C32 0.183(8) 0.182(8) 0.183(8) 0.003(2) 0.122(5) -0.002(2)
C33 0.072(9) 0.57(4) 0.108(11) 0.185(19) 0.043(9) 0.026(17)
C35 0.114(9) 0.116(9) 0.077(7) 0.021(6) 0.039(7) -0.063(7)
C36 0.39(3) 0.35(3) 0.153(15) 0.181(18) 0.22(2) 0.32(3)
C34 0.132(5) 0.129(5) 0.127(5) 0.001(2) 0.087(4) 0.002(2)
C37 0.075(12) 0.084(13) 0.063(11) 0.028(9) 0.062(11) 0.042(10)

loop_
_atom_type_symbol
_atom_type_description
_atom_type_scat_dispersion_real
_atom_type_scat_dispersion_imag
_atom_type_scat_source
C C 0.0033 0.0016 'International Tables Vol C Tables 4.2.6.8 and 6.1.1.4'
H H 0.0000 0.0000 'International Tables Vol C Tables 4.2.6.8 and 6.1.1.4'
Ge Ge 0.1547 1.8001 'International Tables Vol C Tables 4.2.6.8 and 6.1.1.4'
N N 0.0061 0.0033 'International Tables Vol C Tables 4.2.6.8 and 6.1.1.4'
S S 0.1246 0.1234 'International Tables Vol C Tables 4.2.6.8 and 6.1.1.4'
Si Si 0.0817 0.0704 'International Tables Vol C Tables 4.2.6.8 and 6.1.1.4'

loop_
_geom_angle_atom_site_label_1
_geom_angle_atom_site_label_2
_geom_angle_atom_site_label_3
_geom_angle
N4 Ge1 N2 110.24(18)
N4 Ge1 N1 113.06(17)
N2 Ge1 N1 67.56(17)
N4 Ge1 S1 117.44(14)
N2 Ge1 S1 119.38(13)
N1 Ge1 S1 119.36(12)
N4 Ge1 C1 117.97(17)
N2 Ge1 C1 33.68(16)
N1 Ge1 C1 33.95(16)
S1 Ge1 C1 124.53(11)
N4 Si2 C29 112.5(2)
N4 Si2 C28 113.1(3)
C29 Si2 C28 105.1(3)
N4 Si2 C27 108.8(3)
C29 Si2 C27 107.6(3)
C28 Si2 C27 109.6(3)
N4 Si1 C24 109.7(2)
N4 Si1 C25 110.5(3)
C24 Si1 C25 112.6(3)
N4 Si1 C26 113.7(3)
C24 Si1 C26 104.1(3)
C25 Si1 C26 106.2(3)
C1 N3 C21 118.6(4)
C1 N3 C18 118.0(4)
C21 N3 C18 123.4(4)
N2 C1 N3 125.6(5)
N2 C1 N1 107.6(4)
N3 C1 N1 126.9(5)
N2 C1 Ge1 53.1(2)
N3 C1 Ge1 176.0(3)
N1 C1 Ge1 54.6(2)
C1 N2 C9 125.4(4)
C1 N2 Ge1 93.2(3)
C9 N2 Ge1 135.0(3)
C6 C7 C2 119.5(5)
C6 C7 C8 118.8(5)
C2 C7 C8 121.7(5)
C1 N1 C2 123.8(4)
C1 N1 Ge1 91.4(3)
C2 N1 Ge1 132.9(3)
C7 C2 C3 120.3(5)
C7 C2 N1 119.2(4)
C3 C2 N1 120.5(5)
C4 C3 C2 117.7(5)
C4 C3 C17 119.5(5)
C2 C3 C17 122.8(5)
C10 C9 C14 121.9(5)
C10 C9 N2 118.3(5)
C14 C9 N2 119.8(5)
C13 C14 C9 117.5(5)
C13 C14 C15 120.6(5)
C9 C14 C15 121.9(5)
N3 C18 C19 116.0(4)
N3 C18 C20 111.6(5)
C19 C18 C20 109.7(5)
Si1 N4 Si2 119.8(2)
Si1 N4 Ge1 118.9(2)
Si2 N4 Ge1 117.6(2)
C9 C10 C11 117.8(5)
C9 C10 C16 121.5(5)
C11 C10 C16 120.7(5)
N3 C21 C23 116.5(5)
N3 C21 C22 112.6(4)
C23 C21 C22 110.2(5)
C14 C13 C12 121.5(6)
C12 C11 C10 121.3(6)
C5 C4 C3 121.9(5)
C7 C6 C5 120.9(6)
C4 C5 C6 119.6(5)
C11 C12 C13 120.0(5)
C37 C31 C34 77.1(17)
C37 C31 C35 166(3)
C34 C31 C35 114(3)
C33 C32 C34 62.4(13)
C33 C32 C36 92.6(15)
C34 C32 C36 30.9(6)
C32 C33 C34 73.6(12)
C32 C33 C37 119.6(14)
C34 C33 C37 46.2(9)
C34 C36 C32 73(2)
C36 C34 C31 128(3)
C36 C34 C37 169(2)
C31 C34 C37 43.5(13)
C36 C34 C33 119(3)
C31 C34 C33 111(2)
C37 C34 C33 68.3(15)
C36 C34 C32 76(2)
C31 C34 C32 155(2)
C37 C34 C32 112.1(16)
C33 C34 C32 44.0(11)
C31 C37 C34 59.4(18)
C31 C37 C33 124(2)
C34 C37 C33 65.5(13)

loop_
_geom_bond_atom_site_label_1
_geom_bond_atom_site_label_2
_geom_bond_distance
Ge1 N4 1.843(4)
Ge1 N2 1.949(4)
Ge1 N1 1.984(4)
Ge1 S1 2.0735(15)
Ge1 C1 2.433(5)
Si2 N4 1.759(4)
Si2 C29 1.854(6)
Si2 C28 1.870(6)
Si2 C27 1.871(6)
Si1 N4 1.753(5)
Si1 C24 1.862(6)
Si1 C25 1.868(6)
Si1 C26 1.880(6)
N3 C1 1.355(6)
N3 C21 1.490(6)
N3 C18 1.495(7)
C1 N2 1.351(6)
C1 N1 1.359(6)
N2 C9 1.432(6)
C7 C6 1.379(7)
C7 C2 1.400(7)
C7 C8 1.503(7)
N1 C2 1.443(6)
C2 C3 1.414(7)
C3 C4 1.394(8)
C3 C17 1.505(8)
C9 C10 1.400(7)
C9 C14 1.408(7)
C14 C13 1.390(8)
C14 C15 1.490(8)
C18 C19 1.524(7)
C18 C20 1.526(7)
C10 C11 1.403(8)
C10 C16 1.496(8)
C22 C21 1.528(7)
C21 C23 1.517(8)
C13 C12 1.391(9)
C11 C12 1.365(9)
C4 C5 1.375(9)
C6 C5 1.382(9)
C31 C37 1.00(2)
C31 C34 1.26(3)
C31 C35 1.43(2)
C32 C33 1.41(3)
C32 C34 1.94(3)
C32 C36 1.97(3)
C33 C34 1.79(2)
C33 C37 1.83(3)
C36 C34 1.042(17)
C34 C37 1.42(2)
